data_2231522
loop_
_publ_author_name
'Fun, Hoong-Kun'
'Quah, Ching Kheng'
Nithinchandra
'Kalluraya, Balakrishna'

_publ_section_title
;
 Ethyl
 5-methyl-1-(4-nitrophenyl)-1<i>H</i>-1,2,3-triazole-4-carboxylate
;
_journal_coeditor_code HB6375
_journal_issue 9
_journal_name_full 'Acta Crystallographica Section E'
_journal_page_first o2416
_journal_paper_doi 10.1107/S1600536811033940
_journal_volume 67
_journal_year 2011
_chemical_formula_iupac 'C12 H12 N4 O4'
_chemical_formula_moiety 'C12 H12 N4 O4'
_chemical_formula_sum 'C12 H12 N4 O4'
_chemical_formula_weight 276.26
_chemical_name_systematic
;
Ethyl 5-methyl-1-(4-nitrophenyl)-1<i>H</i>-1,2,3-triazole-4-carboxylate
;
_space_group_IT_number 14
_symmetry_cell_setting monoclinic
_symmetry_space_group_name_Hall '-P 2ybc'
_symmetry_space_group_name_H-M 'P 1 21/c 1'
_atom_sites_solution_hydrogens geom
_atom_sites_solution_primary direct
_atom_sites_solution_secondary difmap
_audit_creation_method SHELXL-97
_cell_angle_alpha 90.00
_cell_angle_beta 99.5740(10)
_cell_angle_gamma 90.00
_cell_formula_units_Z 4
_cell_length_a 13.5309(3)
_cell_length_b 7.3014(2)
_cell_length_c 12.6058(3)
_cell_measurement_reflns_used 8459
_cell_measurement_temperature 100
_cell_measurement_theta_max 32.56
_cell_measurement_theta_min 3.05
_cell_volume 1228.04(5)
_computing_cell_refinement 'SAINT (Bruker, 2009)'
_computing_data_collection 'APEX2 (Bruker, 2009)'
_computing_data_reduction 'SAINT (Bruker, 2009)'
_computing_molecular_graphics 'SHELXTL (Sheldrick, 2008)'
_computing_publication_material 'SHELXTL  (Sheldrick, 2008) and PLATON (Spek, 2009)'
_computing_structure_refinement 'SHELXTL (Sheldrick, 2008)'
_computing_structure_solution 'SHELXTL (Sheldrick, 2008)'
_diffrn_ambient_temperature 100
_diffrn_measured_fraction_theta_full 0.995
_diffrn_measured_fraction_theta_max 0.995
_diffrn_measurement_device_type 'Bruker SMART APEXII CCD'
_diffrn_measurement_method '\f and \w scans'
_diffrn_radiation_monochromator graphite
_diffrn_radiation_source 'fine-focus sealed tube'
_diffrn_radiation_type MoK\a
_diffrn_radiation_wavelength 0.71073
_diffrn_reflns_av_R_equivalents 0.0209
_diffrn_reflns_av_sigmaI/netI 0.0240
_diffrn_reflns_limit_h_max 18
_diffrn_reflns_limit_h_min -20
_diffrn_reflns_limit_k_max 8
_diffrn_reflns_limit_k_min -11
_diffrn_reflns_limit_l_max 19
_diffrn_reflns_limit_l_min -19
_diffrn_reflns_number 16800
_diffrn_reflns_theta_full 32.64
_diffrn_reflns_theta_max 32.64
_diffrn_reflns_theta_min 3.05
_diffrn_standards_number 0
_exptl_absorpt_coefficient_mu 0.115
_exptl_absorpt_correction_T_max 0.982
_exptl_absorpt_correction_T_min 0.944
_exptl_absorpt_correction_type multi-scan
_exptl_absorpt_process_details '(<i>SADABS</i>; Bruker, 2009)'
_exptl_crystal_colour colourless
_exptl_crystal_density_diffrn 1.494
_exptl_crystal_density_method 'not measured'
_exptl_crystal_description plate
_exptl_crystal_F_000 576
_exptl_crystal_size_max 0.504
_exptl_crystal_size_mid 0.162
_exptl_crystal_size_min 0.158
_refine_diff_density_max 0.411
_refine_diff_density_min -0.303
_refine_ls_extinction_method none
_refine_ls_goodness_of_fit_ref 1.033
_refine_ls_hydrogen_treatment constr
_refine_ls_matrix_type full
_refine_ls_number_parameters 183
_refine_ls_number_reflns 4469
_refine_ls_number_restraints 0
_refine_ls_restrained_S_all 1.033
_refine_ls_R_factor_all 0.0506
_refine_ls_R_factor_gt 0.0398
_refine_ls_shift/su_max 0.001
_refine_ls_shift/su_mean 0.001
_refine_ls_structure_factor_coef Fsqd
_refine_ls_weighting_details 'calc w=1/[\s^2^(Fo^2^)+(0.0579P)^2^+0.3698P] where P=(Fo^2^+2Fc^2^)/3'
_refine_ls_weighting_scheme calc
_refine_ls_wR_factor_gt 0.1043
_refine_ls_wR_factor_ref 0.1139
_reflns_number_gt 3699
_reflns_number_total 4469
_reflns_threshold_expression I>2\s(I)
_cod_data_source_file hb6375.cif
_cod_data_source_block I
_cod_original_sg_symbol_H-M 'P 21/c'
_cod_database_code 2231522
_cod_database_fobs_code 2231522

loop_
_symmetry_equiv_pos_as_xyz
'x, y, z'
'-x, y+1/2, -z+1/2'
'-x, -y, -z'
'x, -y-1/2, z-1/2'

loop_
_atom_site_type_symbol
_atom_site_label
_atom_site_fract_x
_atom_site_fract_y
_atom_site_fract_z
_atom_site_U_iso_or_equiv
_atom_site_adp_type
_atom_site_calc_flag
_atom_site_refinement_flags
_atom_site_occupancy
_atom_site_symmetry_multiplicity
O O1 0.17538(5) 0.16665(10) -0.05384(5) 0.01804(15) Uani d . 1 1
O O2 0.81492(6) 0.19872(12) 0.56912(6) 0.02603(18) Uani d . 1 1
O O3 0.88912(6) 0.04601(13) 0.45702(7) 0.02874(19) Uani d . 1 1
O O4 0.14766(5) 0.02184(11) 0.09686(6) 0.02182(16) Uani d . 1 1
N N1 0.45814(6) 0.12739(11) 0.18124(6) 0.01308(15) Uani d . 1 1
N N2 0.46803(6) 0.17529(12) 0.07841(6) 0.01609(16) Uani d . 1 1
N N3 0.37872(6) 0.17308(12) 0.02083(6) 0.01568(16) Uani d . 1 1
N N4 0.81564(6) 0.12105(13) 0.48264(7) 0.01954(17) Uani d . 1 1
C C1 0.63468(7) 0.05446(13) 0.22772(7) 0.01570(17) Uani d . 1 1
H H1A 0.6336 0.0113 0.1564 0.019 Uiso calc R 1 1
C C2 0.72344(7) 0.05470(13) 0.30098(7) 0.01654(17) Uani d . 1 1
H H2A 0.7841 0.0126 0.2807 0.020 Uiso calc R 1 1
C C3 0.72162(7) 0.11789(13) 0.40463(7) 0.01516(17) Uani d . 1 1
C C4 0.63467(7) 0.17883(13) 0.43757(7) 0.01519(17) Uani d . 1 1
H H4A 0.6358 0.2197 0.5093 0.018 Uiso calc R 1 1
C C5 0.54574(7) 0.17947(13) 0.36424(7) 0.01414(16) Uani d . 1 1
H H5A 0.4852 0.2209 0.3850 0.017 Uiso calc R 1 1
C C6 0.54695(6) 0.11829(13) 0.25977(7) 0.01296(16) Uani d . 1 1
C C7 0.36061(6) 0.09299(12) 0.18864(7) 0.01266(16) Uani d . 1 1
C C8 0.31097(7) 0.12254(13) 0.08482(7) 0.01365(16) Uani d . 1 1
C C9 0.20306(7) 0.09756(13) 0.04465(7) 0.01549(17) Uani d . 1 1
C C10 0.32346(7) 0.03491(14) 0.28808(7) 0.01660(18) Uani d . 1 1
H H10A 0.3749 -0.0389 0.3327 0.025 Uiso calc R 1 1
H H10B 0.2624 -0.0381 0.2686 0.025 Uiso calc R 1 1
H H10C 0.3087 0.1434 0.3284 0.025 Uiso calc R 1 1
C C11 0.06813(7) 0.14784(16) -0.09678(8) 0.0212(2) Uani d . 1 1
H H11A 0.0276 0.1941 -0.0440 0.025 Uiso calc R 1 1
H H11B 0.0510 0.0175 -0.1116 0.025 Uiso calc R 1 1
C C12 0.04675(8) 0.25753(17) -0.19890(8) 0.0252(2) Uani d . 1 1
H H12A -0.0243 0.2459 -0.2301 0.038 Uiso calc R 1 1
H H12B 0.0879 0.2116 -0.2502 0.038 Uiso calc R 1 1
H H12C 0.0627 0.3866 -0.1830 0.038 Uiso calc R 1 1

loop_
_atom_site_aniso_label
_atom_site_aniso_U_11
_atom_site_aniso_U_22
_atom_site_aniso_U_33
_atom_site_aniso_U_12
_atom_site_aniso_U_13
_atom_site_aniso_U_23
O1 0.0132(3) 0.0239(4) 0.0165(3) -0.0003(3) 0.0008(2) 0.0035(3)
O2 0.0228(4) 0.0363(5) 0.0175(3) -0.0044(3) -0.0011(3) 0.0009(3)
O3 0.0157(3) 0.0370(5) 0.0330(4) 0.0053(3) 0.0024(3) 0.0051(4)
O4 0.0167(3) 0.0304(4) 0.0189(3) -0.0049(3) 0.0043(2) 0.0031(3)
N1 0.0132(3) 0.0159(4) 0.0106(3) -0.0003(3) 0.0035(2) 0.0001(3)
N2 0.0153(3) 0.0219(4) 0.0116(3) -0.0003(3) 0.0039(3) 0.0019(3)
N3 0.0146(3) 0.0198(4) 0.0130(3) -0.0003(3) 0.0036(3) 0.0011(3)
N4 0.0155(4) 0.0227(4) 0.0197(4) -0.0016(3) 0.0009(3) 0.0060(3)
C1 0.0166(4) 0.0165(4) 0.0150(4) 0.0002(3) 0.0056(3) -0.0009(3)
C2 0.0143(4) 0.0169(4) 0.0194(4) 0.0013(3) 0.0057(3) 0.0007(3)
C3 0.0136(4) 0.0156(4) 0.0159(4) -0.0009(3) 0.0013(3) 0.0030(3)
C4 0.0159(4) 0.0164(4) 0.0133(3) -0.0003(3) 0.0027(3) 0.0012(3)
C5 0.0141(4) 0.0158(4) 0.0130(3) 0.0006(3) 0.0037(3) 0.0001(3)
C6 0.0130(4) 0.0132(4) 0.0128(3) -0.0004(3) 0.0028(3) 0.0008(3)
C7 0.0136(4) 0.0121(4) 0.0129(3) -0.0009(3) 0.0041(3) -0.0005(3)
C8 0.0141(4) 0.0152(4) 0.0124(3) -0.0004(3) 0.0042(3) -0.0003(3)
C9 0.0149(4) 0.0175(4) 0.0142(4) 0.0006(3) 0.0027(3) -0.0014(3)
C10 0.0176(4) 0.0198(4) 0.0134(4) -0.0026(3) 0.0057(3) 0.0010(3)
C11 0.0130(4) 0.0282(5) 0.0213(4) -0.0002(4) -0.0007(3) 0.0024(4)
C12 0.0207(5) 0.0312(6) 0.0220(4) 0.0025(4) -0.0015(4) 0.0047(4)

loop_
_atom_type_symbol
_atom_type_description
_atom_type_scat_dispersion_real
_atom_type_scat_dispersion_imag
_atom_type_scat_source
C C 0.0033 0.0016 'International Tables Vol C Tables 4.2.6.8 and 6.1.1.4'
H H 0.0000 0.0000 'International Tables Vol C Tables 4.2.6.8 and 6.1.1.4'
N N 0.0061 0.0033 'International Tables Vol C Tables 4.2.6.8 and 6.1.1.4'
O O 0.0106 0.0060 'International Tables Vol C Tables 4.2.6.8 and 6.1.1.4'

loop_
_geom_angle_atom_site_label_1
_geom_angle_atom_site_label_2
_geom_angle_atom_site_label_3
_geom_angle
C9 O1 C11 114.50(8)
C7 N1 N2 111.11(7)
C7 N1 C6 131.17(7)
N2 N1 C6 117.71(7)
N3 N2 N1 107.24(7)
N2 N3 C8 108.98(7)
O3 N4 O2 124.49(9)
O3 N4 C3 117.77(9)
O2 N4 C3 117.74(8)
C2 C1 C6 119.36(8)
C2 C1 H1A 120.3
C6 C1 H1A 120.3
C1 C2 C3 118.52(8)
C1 C2 H2A 120.7
C3 C2 H2A 120.7
C4 C3 C2 122.51(8)
C4 C3 N4 118.52(8)
C2 C3 N4 118.97(8)
C3 C4 C5 119.11(8)
C3 C4 H4A 120.4
C5 C4 H4A 120.4
C4 C5 C6 118.85(8)
C4 C5 H5A 120.6
C6 C5 H5A 120.6
C5 C6 C1 121.66(8)
C5 C6 N1 120.02(8)
C1 C6 N1 118.27(8)
N1 C7 C8 103.28(7)
N1 C7 C10 125.27(8)
C8 C7 C10 131.44(8)
N3 C8 C7 109.38(8)
N3 C8 C9 123.56(8)
C7 C8 C9 127.01(8)
O4 C9 O1 125.10(9)
O4 C9 C8 122.48(8)
O1 C9 C8 112.41(8)
C7 C10 H10A 109.5
C7 C10 H10B 109.5
H10A C10 H10B 109.5
C7 C10 H10C 109.5
H10A C10 H10C 109.5
H10B C10 H10C 109.5
O1 C11 C12 107.67(8)
O1 C11 H11A 110.2
C12 C11 H11A 110.2
O1 C11 H11B 110.2
C12 C11 H11B 110.2
H11A C11 H11B 108.5
C11 C12 H12A 109.5
C11 C12 H12B 109.5
H12A C12 H12B 109.5
C11 C12 H12C 109.5
H12A C12 H12C 109.5
H12B C12 H12C 109.5

loop_
_geom_bond_atom_site_label_1
_geom_bond_atom_site_label_2
_geom_bond_distance
O1 C9 1.3348(11)
O1 C11 1.4685(11)
O2 N4 1.2303(12)
O3 N4 1.2246(12)
O4 C9 1.2103(12)
N1 C7 1.3616(11)
N1 N2 1.3705(10)
N1 C6 1.4258(11)
N2 N3 1.3022(11)
N3 C8 1.3686(11)
N4 C3 1.4730(12)
C1 C2 1.3879(13)
C1 C6 1.3962(13)
C1 H1A 0.9500
C2 C3 1.3897(13)
C2 H2A 0.9500
C3 C4 1.3846(13)
C4 C5 1.3901(12)
C4 H4A 0.9500
C5 C6 1.3933(12)
C5 H5A 0.9500
C7 C8 1.3849(12)
C7 C10 1.4878(12)
C8 C9 1.4751(13)
C10 H10A 0.9800
C10 H10B 0.9800
C10 H10C 0.9800
C11 C12 1.5029(14)
C11 H11A 0.9900
C11 H11B 0.9900
C12 H12A 0.9800
C12 H12B 0.9800
C12 H12C 0.9800

loop_
_geom_hbond_atom_site_label_D
_geom_hbond_atom_site_label_H
_geom_hbond_atom_site_label_A
_geom_hbond_site_symmetry_A
_geom_hbond_distance_DH
_geom_hbond_distance_HA
_geom_hbond_distance_DA
_geom_hbond_angle_DHA
_geom_hbond_publ_flag
C1 H1A N3 3_655 0.95 2.59 3.5243(12) 168 yes
C5 H5A N2 4_566 0.95 2.60 3.2347(12) 125 yes
C5 H5A N3 4_566 0.95 2.54 3.4127(12) 154 yes
C10 H10B O4 . 0.98 2.48 3.0936(12) 120 yes

loop_
_geom_torsion_atom_site_label_1
_geom_torsion_atom_site_label_2
_geom_torsion_atom_site_label_3
_geom_torsion_atom_site_label_4
_geom_torsion
C7 N1 N2 N3 0.42(10)
C6 N1 N2 N3 179.36(8)
N1 N2 N3 C8 -0.58(10)
C6 C1 C2 C3 0.41(14)
C1 C2 C3 C4 0.58(14)
C1 C2 C3 N4 -179.20(8)
O3 N4 C3 C4 171.06(9)
O2 N4 C3 C4 -8.86(13)
O3 N4 C3 C2 -9.16(13)
O2 N4 C3 C2 170.93(9)
C2 C3 C4 C5 -0.85(14)
N4 C3 C4 C5 178.93(8)
C3 C4 C5 C6 0.12(14)
C4 C5 C6 C1 0.87(14)
C4 C5 C6 N1 -176.36(8)
C2 C1 C6 C5 -1.14(14)
C2 C1 C6 N1 176.14(8)
C7 N1 C6 C5 -40.05(14)
N2 N1 C6 C5 141.26(9)
C7 N1 C6 C1 142.62(10)
N2 N1 C6 C1 -36.07(12)
N2 N1 C7 C8 -0.07(10)
C6 N1 C7 C8 -178.83(9)
N2 N1 C7 C10 179.02(9)
C6 N1 C7 C10 0.27(15)
N2 N3 C8 C7 0.56(11)
N2 N3 C8 C9 -177.07(9)
N1 C7 C8 N3 -0.28(10)
C10 C7 C8 N3 -179.30(9)
N1 C7 C8 C9 177.24(9)
C10 C7 C8 C9 -1.78(17)
C11 O1 C9 O4 1.16(14)
C11 O1 C9 C8 -179.05(8)
N3 C8 C9 O4 166.28(9)
C7 C8 C9 O4 -10.92(16)
N3 C8 C9 O1 -13.51(13)
C7 C8 C9 O1 169.29(9)
C9 O1 C11 C12 171.11(9)

loop_
_cod_related_entry_id
_cod_related_entry_database
_cod_related_entry_code
1 ChemSpider 613751
